data_1556734
loop_
_publ_author_name
'Devika, S.'
'Shraddha, K. N.'
'Begum, Noor Shahina'

_publ_section_title
;
 2-[4,5-Bis(4-bromophenyl)-1-(4-<i>tert</i>-butylphenyl)-1<i>H</i>-imidazol-2-yl]-4,6-dichlorophenol
;
_journal_coeditor_code HB4331
_journal_issue 12
_journal_name_full IUCrData
_journal_page_first x191672
_journal_paper_doi 10.1107/S2414314619016729
_journal_volume 4
_journal_year 2019
_chemical_formula_iupac 'C31 H24 Br2 Cl2 N2 O'
_chemical_formula_moiety 'C31 H24 Br2 Cl2 N2 O'
_chemical_formula_sum 'C31 H24 Br2 Cl2 N2 O'
_chemical_formula_weight 671.24
_chemical_name_systematic
2-[4,5-Bis(4-bromophenyl)-1-(4-<i>tert</i>-butylphenyl)-1<i>H</i>-imidazol-2-yl]-4,6-dichlorophenol
_space_group_crystal_system monoclinic
_space_group_IT_number 15
_space_group_name_Hall '-C 2yc'
_space_group_name_H-M_alt 'C 1 2/c 1'
_atom_sites_solution_hydrogens geom
_audit_creation_method SHELXL-2018/3
_cell_angle_alpha 90
_cell_angle_beta 102.478(2)
_cell_angle_gamma 90
_cell_formula_units_Z 8
_cell_length_a 17.7619(5)
_cell_length_b 12.7435(4)
_cell_length_c 28.2194(8)
_cell_measurement_reflns_used 3839
_cell_measurement_temperature 373(2)
_cell_measurement_theta_max 21.999
_cell_measurement_theta_min 1.983
_cell_volume 6236.5(3)
_computing_cell_refinement
;
SAINT-Plus (Bruker, 1998)
;
_computing_data_collection
;
SMART (Bruker, 1998)
;
_computing_data_reduction
;
SAINT-Plus (Bruker, 1998)
;
_computing_molecular_graphics
;
ORTEP-3 for Windows (Farrugia, 2012)
;
_computing_publication_material
;
<i>CAMERON</i> (Watkin <i>et al.</i>,  1996)
;
_computing_structure_refinement
;
<i>SHELXL2018/3</i> (Sheldrick, 2015b)
;
_computing_structure_solution
;
<i>SHELXLT</i> (Sheldrick, 2015a)
;
_diffrn_ambient_temperature 373(2)
_diffrn_measured_fraction_theta_full 1.000
_diffrn_measured_fraction_theta_max 1.000
_diffrn_measurement_device_type 'Bruker SMART APEX CCD'
_diffrn_measurement_method '\w scans'
_diffrn_radiation_type MoK\a
_diffrn_radiation_wavelength 0.71073
_diffrn_reflns_av_R_equivalents 0.0381
_diffrn_reflns_av_unetI/netI 0.0193
_diffrn_reflns_limit_h_max 18
_diffrn_reflns_limit_h_min -18
_diffrn_reflns_limit_k_max 13
_diffrn_reflns_limit_k_min -13
_diffrn_reflns_limit_l_max 29
_diffrn_reflns_limit_l_min -29
_diffrn_reflns_number 38305
_diffrn_reflns_theta_full 25.000
_diffrn_reflns_theta_max 25.000
_diffrn_reflns_theta_min 1.983
_diffrn_source 'fine-focus sealed tube'
_exptl_absorpt_coefficient_mu 2.796
_exptl_absorpt_correction_T_max 0.676
_exptl_absorpt_correction_T_min 0.646
_exptl_absorpt_correction_type multi-scan
_exptl_absorpt_process_details
;
(SADABS; Bruker, 1998)
;
_exptl_crystal_colour colorless
_exptl_crystal_density_diffrn 1.430
_exptl_crystal_density_method 'not measured'
_exptl_crystal_description block
_exptl_crystal_F_000 2688
_exptl_crystal_size_max 0.160
_exptl_crystal_size_mid 0.150
_exptl_crystal_size_min 0.140
_refine_diff_density_max 2.031
_refine_diff_density_min -0.534
_refine_ls_extinction_method none
_refine_ls_goodness_of_fit_ref 1.153
_refine_ls_hydrogen_treatment constr
_refine_ls_matrix_type full
_refine_ls_number_parameters 353
_refine_ls_number_reflns 3839
_refine_ls_number_restraints 0
_refine_ls_restrained_S_all 1.153
_refine_ls_R_factor_all 0.0707
_refine_ls_R_factor_gt 0.0636
_refine_ls_shift/su_max 0.000
_refine_ls_shift/su_mean 0.000
_refine_ls_structure_factor_coef Fsqd
_refine_ls_weighting_details 'w=1/[\s^2^(Fo^2^)+(0.1772P)^2^+7.3582P] where P=(Fo^2^+2Fc^2^)/3'
_refine_ls_weighting_scheme calc
_refine_ls_wR_factor_gt 0.2299
_refine_ls_wR_factor_ref 0.2393
_reflns_number_gt 3305
_reflns_number_total 3839
_reflns_threshold_expression 'I > 2\s(I)'
_cod_data_source_file hb4331sup1.cif
_cod_data_source_block I
_cod_original_sg_symbol_H-M 'C 2/c'
_cod_database_code 1556734
_shelx_space_group_comment
;
The symmetry employed for this shelxl refinement is uniquely defined
by the following loop, which should always be used as a source of
symmetry information in preference to the above space-group names.
They are only intended as comments.
;
_shelx_estimated_absorpt_t_min 0.663
_shelx_estimated_absorpt_t_max 0.696

loop_
_space_group_symop_operation_xyz
'x, y, z'
'-x, y, -z+1/2'
'x+1/2, y+1/2, z'
'-x+1/2, y+1/2, -z+1/2'
'-x, -y, -z'
'x, -y, z-1/2'
'-x+1/2, -y+1/2, -z'
'x+1/2, -y+1/2, z-1/2'

loop_
_atom_site_type_symbol
_atom_site_label
_atom_site_fract_x
_atom_site_fract_y
_atom_site_fract_z
_atom_site_U_iso_or_equiv
_atom_site_adp_type
_atom_site_calc_flag
_atom_site_occupancy
_atom_site_disorder_assembly
_atom_site_disorder_group
Br Br2 0.37961(5) 0.94032(8) 0.22600(3) 0.0880(4) Uani d 1 . .
Br Br1 0.23913(4) 0.66001(7) -0.09750(3) 0.0874(4) Uani d 1 . .
Cl Cl1 0.83979(12) 0.86713(16) -0.08924(7) 0.0808(6) Uani d 1 . .
Cl Cl2 0.93419(14) 1.0667(2) 0.07944(9) 0.1126(10) Uani d 1 . .
N N1 0.6357(3) 0.9183(4) 0.07290(16) 0.0441(11) Uani d 1 . .
C C1 0.6612(3) 0.8957(4) 0.03174(19) 0.0438(13) Uani d 1 . .
N N2 0.6050(3) 0.8543(4) -0.00143(17) 0.0465(12) Uani d 1 . .
C C2 0.5402(3) 0.8518(4) 0.0183(2) 0.0459(14) Uani d 1 . .
C C3 0.5576(3) 0.8907(4) 0.0646(2) 0.0438(13) Uani d 1 . .
C C4 0.6785(3) 0.9547(4) 0.11935(19) 0.0431(13) Uani d 1 . .
C C14 0.7370(3) 0.9191(4) 0.0217(2) 0.0464(14) Uani d 1 . .
C C21 0.4692(4) 0.7306(5) -0.0446(2) 0.0558(15) Uani d 1 . .
H H21 0.516363 0.708611 -0.050285 0.067 Uiso calc 1 . .
C C26 0.5132(3) 0.9005(4) 0.10235(19) 0.0426(13) Uani d 1 . .
C C25 0.3960(4) 0.8382(5) -0.0018(2) 0.0555(16) Uani d 1 . .
H H25 0.394035 0.889568 0.021273 0.067 Uiso calc 1 . .
C C29 0.4321(3) 0.9217(5) 0.1747(2) 0.0520(15) Uani d 1 . .
C C23 0.3317(4) 0.7187(5) -0.0614(2) 0.0586(16) Uani d 1 . .
C C19 0.7511(3) 0.8830(4) -0.0234(2) 0.0467(14) Uani d 1 . .
C C20 0.4676(3) 0.8068(5) -0.0095(2) 0.0472(14) Uani d 1 . .
C C16 0.8641(4) 0.9950(5) 0.0397(3) 0.0634(18) Uani d 1 . .
C C31 0.5155(4) 0.8252(5) 0.1367(2) 0.0586(16) Uani d 1 . .
H H31 0.544710 0.764970 0.135677 0.070 Uiso calc 1 . .
C C18 0.8229(3) 0.9081(5) -0.0342(2) 0.0525(15) Uani d 1 . .
C C15 0.7941(4) 0.9753(5) 0.0527(2) 0.0556(16) Uani d 1 . .
H H15 0.785674 0.999713 0.082200 0.067 Uiso calc 1 . .
C C7 0.7660(4) 1.0275(5) 0.2066(2) 0.0523(15) Uani d 1 . .
C C5 0.7312(4) 0.8902(5) 0.1474(2) 0.0548(15) Uani d 1 . .
H H5 0.737765 0.821949 0.137379 0.066 Uiso calc 1 . .
C C30 0.4755(4) 0.8365(5) 0.1730(3) 0.0649(18) Uani d 1 . .
H H30 0.478605 0.784616 0.196467 0.078 Uiso calc 1 . .
C C24 0.3288(4) 0.7958(5) -0.0271(2) 0.0578(16) Uani d 1 . .
H H24 0.281729 0.818176 -0.021413 0.069 Uiso calc 1 . .
C C27 0.4672(4) 0.9865(5) 0.1043(2) 0.0644(17) Uani d 1 . .
H H27 0.463475 1.038139 0.080597 0.077 Uiso calc 1 . .
C C6 0.7747(4) 0.9267(5) 0.1906(2) 0.0579(16) Uani d 1 . .
H H6 0.810783 0.882507 0.209454 0.069 Uiso calc 1 . .
C C9 0.6670(4) 1.0540(5) 0.1352(2) 0.0553(16) Uani d 1 . .
H H9 0.629949 1.097589 0.116773 0.066 Uiso calc 1 . .
C C28 0.4262(4) 0.9985(6) 0.1405(3) 0.0646(17) Uani d 1 . .
H H28 0.395513 1.057269 0.141495 0.077 Uiso calc 1 . .
C C17 0.8784(4) 0.9612(5) -0.0025(2) 0.0573(16) Uani d 1 . .
H H17 0.926012 0.974023 -0.009986 0.069 Uiso calc 1 . .
C C8 0.7105(4) 1.0880(5) 0.1781(3) 0.0633(18) Uani d 1 . .
H H8 0.702101 1.155354 0.188617 0.076 Uiso calc 1 . .
C C22 0.4018(4) 0.6868(5) -0.0711(2) 0.0605(17) Uani d 1 . .
H H22 0.403347 0.636937 -0.094918 0.073 Uiso calc 1 . .
C C10 0.8204(4) 1.0707(6) 0.2521(3) 0.074(2) Uani d 1 . .
C C13 0.7885(7) 1.1621(8) 0.2744(3) 0.105(3) Uani d 1 . .
H H13A 0.783692 1.221159 0.252859 0.158 Uiso calc 1 . .
H H13B 0.822629 1.179705 0.304664 0.158 Uiso calc 1 . .
H H13C 0.738721 1.144285 0.280167 0.158 Uiso calc 1 . .
C C12 0.8438(6) 0.9853(10) 0.2916(3) 0.114(4) Uani d 1 . .
H H12A 0.798250 0.954386 0.298811 0.170 Uiso calc 1 . .
H H12B 0.874070 1.016495 0.320452 0.170 Uiso calc 1 . .
H H12C 0.873526 0.932020 0.279996 0.170 Uiso calc 1 . .
C C11 0.888(2) 1.133(3) 0.2282(14) 0.099(7) Uani d 0.46(3) A 1
H H11A 0.863919 1.184217 0.204867 0.148 Uiso calc 0.46(3) A 1
H H11B 0.915147 1.082875 0.212585 0.148 Uiso calc 0.46(3) A 1
H H11C 0.924449 1.167696 0.253678 0.148 Uiso calc 0.46(3) A 1
C C11' 0.8959(19) 1.086(3) 0.2423(11) 0.099(7) Uani d 0.54(3) A 2
H H11D 0.926404 1.128018 0.267490 0.148 Uiso calc 0.54(3) A 2
H H11E 0.891222 1.120856 0.211635 0.148 Uiso calc 0.54(3) A 2
H H11F 0.920299 1.019054 0.241150 0.148 Uiso calc 0.54(3) A 2
O O1 0.7002(3) 0.8310(3) -0.05618(15) 0.0588(11) Uani d 1 . .
H H1 0.660977 0.821259 -0.045930 0.088 Uiso calc 1 . .

loop_
_atom_site_aniso_label
_atom_site_aniso_U_11
_atom_site_aniso_U_22
_atom_site_aniso_U_33
_atom_site_aniso_U_12
_atom_site_aniso_U_13
_atom_site_aniso_U_23
Br2 0.0757(6) 0.1339(8) 0.0630(6) 0.0197(5) 0.0340(5) 0.0061(4)
Br1 0.0554(6) 0.1039(7) 0.0923(7) -0.0211(4) -0.0076(4) -0.0165(4)
Cl1 0.0874(14) 0.0892(12) 0.0797(13) -0.0099(10) 0.0485(11) -0.0157(10)
Cl2 0.0775(14) 0.166(2) 0.0940(16) -0.0665(15) 0.0169(12) -0.0298(15)
N1 0.041(3) 0.054(3) 0.035(3) -0.006(2) 0.004(2) -0.001(2)
C1 0.043(3) 0.051(3) 0.036(3) -0.001(3) 0.004(3) 0.000(2)
N2 0.045(3) 0.054(3) 0.039(3) -0.006(2) 0.006(2) 0.005(2)
C2 0.044(3) 0.053(3) 0.038(3) -0.001(2) 0.004(3) 0.005(2)
C3 0.041(3) 0.051(3) 0.038(3) 0.000(3) 0.004(2) 0.004(2)
C4 0.042(3) 0.052(3) 0.035(3) -0.010(3) 0.007(3) 0.002(2)
C14 0.044(3) 0.050(3) 0.044(3) -0.004(3) 0.007(3) 0.007(3)
C21 0.052(4) 0.059(4) 0.056(4) 0.000(3) 0.009(3) -0.004(3)
C26 0.037(3) 0.051(3) 0.038(3) -0.003(3) 0.004(2) 0.005(3)
C25 0.051(4) 0.067(4) 0.047(3) -0.004(3) 0.009(3) 0.001(3)
C29 0.043(3) 0.071(4) 0.041(3) 0.001(3) 0.008(3) 0.003(3)
C23 0.049(4) 0.065(4) 0.057(4) -0.012(3) 0.000(3) 0.005(3)
C19 0.048(3) 0.046(3) 0.045(3) 0.003(3) 0.007(3) 0.005(3)
C20 0.041(3) 0.058(3) 0.040(3) -0.003(3) 0.003(3) 0.010(3)
C16 0.047(4) 0.072(4) 0.068(4) -0.018(3) 0.004(3) 0.001(4)
C31 0.052(4) 0.061(4) 0.065(4) 0.011(3) 0.017(3) 0.005(3)
C18 0.048(4) 0.054(3) 0.061(4) 0.004(3) 0.024(3) 0.007(3)
C15 0.052(4) 0.064(4) 0.050(4) -0.011(3) 0.010(3) -0.003(3)
C7 0.049(4) 0.068(4) 0.041(3) -0.016(3) 0.012(3) -0.005(3)
C5 0.060(4) 0.048(3) 0.052(4) -0.004(3) 0.002(3) -0.003(3)
C30 0.070(5) 0.074(4) 0.058(4) 0.003(4) 0.031(4) 0.020(3)
C24 0.040(3) 0.076(4) 0.057(4) -0.003(3) 0.008(3) 0.004(3)
C27 0.076(5) 0.065(4) 0.054(4) 0.007(4) 0.017(3) 0.012(3)
C6 0.062(4) 0.060(4) 0.046(4) -0.007(3) -0.002(3) 0.004(3)
C9 0.060(4) 0.051(4) 0.053(4) 0.005(3) 0.008(3) 0.000(3)
C28 0.059(4) 0.075(4) 0.063(4) 0.013(3) 0.020(3) -0.004(4)
C17 0.047(4) 0.062(4) 0.068(4) -0.006(3) 0.023(3) 0.005(3)
C8 0.070(4) 0.054(4) 0.065(4) -0.006(3) 0.012(4) -0.017(3)
C22 0.053(4) 0.066(4) 0.059(4) -0.003(3) 0.004(3) -0.009(3)
C10 0.064(4) 0.099(5) 0.058(4) -0.028(4) 0.010(4) -0.026(4)
C13 0.117(8) 0.107(7) 0.081(6) -0.015(5) -0.001(5) -0.043(5)
C12 0.110(8) 0.145(9) 0.065(5) 0.013(6) -0.028(5) -0.028(6)
C11 0.091(10) 0.11(2) 0.092(16) -0.072(16) 0.019(11) -0.005(12)
C11' 0.091(10) 0.11(2) 0.092(16) -0.072(16) 0.019(11) -0.005(12)
O1 0.057(3) 0.071(3) 0.048(2) -0.012(2) 0.011(2) -0.008(2)

loop_
_atom_type_symbol
_atom_type_description
_atom_type_scat_dispersion_real
_atom_type_scat_dispersion_imag
_atom_type_scat_source
C C 0.0033 0.0016 'International Tables Vol C Tables 4.2.6.8 and 6.1.1.4'
H H 0.0000 0.0000 'International Tables Vol C Tables 4.2.6.8 and 6.1.1.4'
N N 0.0061 0.0033 'International Tables Vol C Tables 4.2.6.8 and 6.1.1.4'
Cl Cl 0.1484 0.1585 'International Tables Vol C Tables 4.2.6.8 and 6.1.1.4'
Br Br -0.2901 2.4595 'International Tables Vol C Tables 4.2.6.8 and 6.1.1.4'
O O 0.0106 0.0060 'International Tables Vol C Tables 4.2.6.8 and 6.1.1.4'

loop_
_geom_angle_atom_site_label_1
_geom_angle_atom_site_label_2
_geom_angle_atom_site_label_3
_geom_angle
C1 N1 C3 107.6(4)
C1 N1 C4 129.4(5)
C3 N1 C4 122.8(5)
N2 C1 N1 110.4(5)
N2 C1 C14 121.9(5)
N1 C1 C14 127.5(5)
C1 N2 C2 106.9(5)
C3 C2 N2 109.9(5)
C3 C2 C20 129.8(5)
N2 C2 C20 120.2(5)
C2 C3 N1 105.2(5)
C2 C3 C26 132.9(5)
N1 C3 C26 121.9(5)
C5 C4 C9 119.9(6)
C5 C4 N1 119.6(5)
C9 C4 N1 120.5(5)
C15 C14 C19 119.0(5)
C15 C14 C1 124.0(5)
C19 C14 C1 117.0(5)
C22 C21 C20 121.2(6)
C22 C21 H21 119.4
C20 C21 H21 119.4
C31 C26 C27 117.5(6)
C31 C26 C3 121.4(5)
C27 C26 C3 121.1(5)
C24 C25 C20 122.0(6)
C24 C25 H25 119.0
C20 C25 H25 119.0
C30 C29 C28 120.9(6)
C30 C29 Br2 120.8(5)
C28 C29 Br2 118.3(5)
C24 C23 C22 120.9(6)
C24 C23 Br1 119.8(5)
C22 C23 Br1 119.2(5)
O1 C19 C18 118.4(5)
O1 C19 C14 124.1(5)
C18 C19 C14 117.5(5)
C21 C20 C25 118.0(5)
C21 C20 C2 120.1(5)
C25 C20 C2 121.9(5)
C17 C16 C15 121.8(6)
C17 C16 Cl2 119.6(5)
C15 C16 Cl2 118.5(5)
C26 C31 C30 121.1(6)
C26 C31 H31 119.5
C30 C31 H31 119.5
C17 C18 C19 122.1(6)
C17 C18 Cl1 120.1(5)
C19 C18 Cl1 117.9(5)
C14 C15 C16 119.9(6)
C14 C15 H15 120.1
C16 C15 H15 120.1
C8 C7 C6 116.7(6)
C8 C7 C10 122.2(6)
C6 C7 C10 121.0(6)
C4 C5 C6 119.6(6)
C4 C5 H5 120.2
C6 C5 H5 120.2
C29 C30 C31 120.5(6)
C29 C30 H30 119.7
C31 C30 H30 119.7
C25 C24 C23 119.1(6)
C25 C24 H24 120.5
C23 C24 H24 120.5
C26 C27 C28 121.9(6)
C26 C27 H27 119.1
C28 C27 H27 119.1
C5 C6 C7 121.6(6)
C5 C6 H6 119.2
C7 C6 H6 119.2
C8 C9 C4 119.3(6)
C8 C9 H9 120.3
C4 C9 H9 120.3
C29 C28 C27 118.1(6)
C29 C28 H28 121.0
C27 C28 H28 121.0
C16 C17 C18 119.7(6)
C16 C17 H17 120.2
C18 C17 H17 120.2
C9 C8 C7 122.8(6)
C9 C8 H8 118.6
C7 C8 H8 118.6
C21 C22 C23 118.8(6)
C21 C22 H22 120.6
C23 C22 H22 120.6
C11' C10 C13 115.5(14)
C11' C10 C7 109.4(13)
C13 C10 C7 114.0(7)
C11' C10 C12 96.7(16)
C13 C10 C12 108.1(7)
C7 C10 C12 111.9(6)
C13 C10 C11 99.7(17)
C7 C10 C11 102.0(13)
C12 C10 C11 120.7(17)
C10 C13 H13A 109.5
C10 C13 H13B 109.5
H13A C13 H13B 109.5
C10 C13 H13C 109.5
H13A C13 H13C 109.5
H13B C13 H13C 109.5
C10 C12 H12A 109.5
C10 C12 H12B 109.5
H12A C12 H12B 109.5
C10 C12 H12C 109.5
H12A C12 H12C 109.5
H12B C12 H12C 109.5
C10 C11 H11A 109.5
C10 C11 H11B 109.5
H11A C11 H11B 109.5
C10 C11 H11C 109.5
H11A C11 H11C 109.5
H11B C11 H11C 109.5
C10 C11' H11D 109.5
C10 C11' H11E 109.5
H11D C11' H11E 109.5
C10 C11' H11F 109.5
H11D C11' H11F 109.5
H11E C11' H11F 109.5
C19 O1 H1 109.5

loop_
_geom_bond_atom_site_label_1
_geom_bond_atom_site_label_2
_geom_bond_distance
Br2 C29 1.899(6)
Br1 C23 1.891(6)
Cl1 C18 1.725(6)
Cl2 C16 1.743(6)
N1 C1 1.365(7)
N1 C3 1.400(7)
N1 C4 1.443(7)
C1 N2 1.321(7)
C1 C14 1.466(8)
N2 C2 1.383(7)
C2 C3 1.369(8)
C2 C20 1.473(8)
C3 C26 1.462(8)
C4 C5 1.364(9)
C4 C9 1.371(8)
C14 C15 1.388(9)
C14 C19 1.424(8)
C21 C22 1.385(9)
C21 C20 1.391(9)
C21 H21 0.9300
C26 C31 1.359(9)
C26 C27 1.375(9)
C25 C24 1.362(9)
C25 C20 1.395(9)
C25 H25 0.9300
C29 C30 1.338(9)
C29 C28 1.362(9)
C23 C24 1.387(10)
C23 C22 1.393(9)
C19 O1 1.323(7)
C19 C18 1.410(8)
C16 C17 1.339(10)
C16 C15 1.395(9)
C31 C30 1.373(9)
C31 H31 0.9300
C18 C17 1.361(9)
C15 H15 0.9300
C7 C8 1.368(10)
C7 C6 1.380(9)
C7 C10 1.532(9)
C5 C6 1.375(9)
C5 H5 0.9300
C30 H30 0.9300
C24 H24 0.9300
C27 C28 1.386(10)
C27 H27 0.9300
C6 H6 0.9300
C9 C8 1.359(10)
C9 H9 0.9300
C28 H28 0.9300
C17 H17 0.9300
C8 H8 0.9300
C22 H22 0.9300
C10 C11' 1.44(3)
C10 C13 1.493(12)
C10 C12 1.550(14)
C10 C11 1.70(3)
C13 H13A 0.9600
C13 H13B 0.9600
C13 H13C 0.9600
C12 H12A 0.9600
C12 H12B 0.9600
C12 H12C 0.9600
C11 H11A 0.9600
C11 H11B 0.9600
C11 H11C 0.9600
C11' H11D 0.9600
C11' H11E 0.9600
C11' H11F 0.9600
O1 H1 0.8200

loop_
_geom_hbond_atom_site_label_D
_geom_hbond_atom_site_label_H
_geom_hbond_atom_site_label_A
_geom_hbond_site_symmetry_A
_geom_hbond_distance_DH
_geom_hbond_distance_HA
_geom_hbond_distance_DA
_geom_hbond_angle_DHA
O1 H1 N2 . 0.82 1.81 2.542(7) 148
C27 H27 N2 5_675 0.93 2.68 3.547(6) 156
C15 H15 Cg2 . 0.93 2.76 3.621(7) 154
C9 H9 Cg4 3_675 0.93 2.85 3.641(6) 144

loop_
_geom_torsion_atom_site_label_1
_geom_torsion_atom_site_label_2
_geom_torsion_atom_site_label_3
_geom_torsion_atom_site_label_4
_geom_torsion
C3 N1 C1 N2 -1.0(6)
C4 N1 C1 N2 173.7(5)
C3 N1 C1 C14 174.4(5)
C4 N1 C1 C14 -10.9(9)
N1 C1 N2 C2 1.3(6)
C14 C1 N2 C2 -174.4(5)
C1 N2 C2 C3 -1.0(6)
C1 N2 C2 C20 -178.2(5)
N2 C2 C3 N1 0.4(6)
C20 C2 C3 N1 177.3(5)
N2 C2 C3 C26 -176.0(6)
C20 C2 C3 C26 0.8(10)
C1 N1 C3 C2 0.4(6)
C4 N1 C3 C2 -174.8(5)
C1 N1 C3 C26 177.3(5)
C4 N1 C3 C26 2.1(8)
C1 N1 C4 C5 -67.3(8)
C3 N1 C4 C5 106.7(6)
C1 N1 C4 C9 112.0(7)
C3 N1 C4 C9 -74.0(7)
N2 C1 C14 C15 170.8(6)
N1 C1 C14 C15 -4.1(9)
N2 C1 C14 C19 -7.9(8)
N1 C1 C14 C19 177.2(5)
C2 C3 C26 C31 93.4(8)
N1 C3 C26 C31 -82.5(7)
C2 C3 C26 C27 -86.5(8)
N1 C3 C26 C27 97.6(7)
C15 C14 C19 O1 -178.4(5)
C1 C14 C19 O1 0.4(8)
C15 C14 C19 C18 -0.8(8)
C1 C14 C19 C18 178.0(5)
C22 C21 C20 C25 -0.1(9)
C22 C21 C20 C2 179.8(6)
C24 C25 C20 C21 0.6(9)
C24 C25 C20 C2 -179.2(5)
C3 C2 C20 C21 -150.0(6)
N2 C2 C20 C21 26.6(8)
C3 C2 C20 C25 29.9(9)
N2 C2 C20 C25 -153.5(5)
C27 C26 C31 C30 -2.2(10)
C3 C26 C31 C30 177.9(6)
O1 C19 C18 C17 -179.9(6)
C14 C19 C18 C17 2.4(9)
O1 C19 C18 Cl1 -0.9(7)
C14 C19 C18 Cl1 -178.7(4)
C19 C14 C15 C16 -0.4(9)
C1 C14 C15 C16 -179.1(6)
C17 C16 C15 C14 0.1(10)
Cl2 C16 C15 C14 179.5(5)
C9 C4 C5 C6 -2.5(9)
N1 C4 C5 C6 176.8(5)
C28 C29 C30 C31 0.4(11)
Br2 C29 C30 C31 -177.7(5)
C26 C31 C30 C29 1.1(11)
C20 C25 C24 C23 0.3(9)
C22 C23 C24 C25 -1.8(10)
Br1 C23 C24 C25 -179.2(5)
C31 C26 C27 C28 1.8(10)
C3 C26 C27 C28 -178.3(6)
C4 C5 C6 C7 0.4(10)
C8 C7 C6 C5 2.0(10)
C10 C7 C6 C5 -173.7(6)
C5 C4 C9 C8 2.2(9)
N1 C4 C9 C8 -177.2(6)
C30 C29 C28 C27 -0.8(10)
Br2 C29 C28 C27 177.4(5)
C26 C27 C28 C29 -0.4(11)
C15 C16 C17 C18 1.5(10)
Cl2 C16 C17 C18 -178.0(5)
C19 C18 C17 C16 -2.8(10)
Cl1 C18 C17 C16 178.3(5)
C4 C9 C8 C7 0.3(10)
C6 C7 C8 C9 -2.3(10)
C10 C7 C8 C9 173.3(7)
C20 C21 C22 C23 -1.4(10)
C24 C23 C22 C21 2.3(10)
Br1 C23 C22 C21 179.7(5)
C8 C7 C10 C11' -105.9(17)
C6 C7 C10 C11' 69.6(17)
C8 C7 C10 C13 25.1(10)
C6 C7 C10 C13 -159.5(7)
C8 C7 C10 C12 148.2(7)
C6 C7 C10 C12 -36.3(9)
C8 C7 C10 C11 -81.4(18)
C6 C7 C10 C11 94.0(18)

_cod_database_fobs_code 1556734
